data_1557970
loop_
_publ_author_name
'Fairley, Michael'
'Bole, Leonie J.'
'Mulks, Florian F.'
'Main, Laura'
'Kennedy, Alan R.'
'O'Hara, Charles T'
'Garc\'ia-Alvarez, Joaqu\'in'
'Hevia, Eva'

_publ_section_title
;
 Ultrafast amidation of esters using lithium amides under aerobic ambient
 temperature conditions in sustainable solvents.
;
_journal_issue 25
_journal_name_full 'Chemical science'
_journal_page_first 6500
_journal_page_last 6509
_journal_paper_doi 10.1039/d0sc01349h
_journal_volume 11
_journal_year 2020
_chemical_formula_moiety 'C42 H42 Li2 N4 O2'
_chemical_formula_sum 'C42 H42 Li2 N4 O2'
_chemical_formula_weight 648.67
_space_group_crystal_system triclinic
_space_group_IT_number 2
_space_group_name_Hall '-P 1'
_space_group_name_H-M_alt 'P -1'
_atom_sites_solution_hydrogens geom
_audit_creation_date 2020-03-03
_audit_creation_method
;
Olex2 1.2
(compiled 2018.05.29 svn.r3508 for OlexSys, GUI svn.r5506)
;
_audit_update_record
;
2020-03-03 deposited with the CCDC.	2020-04-30 downloaded from the CCDC.
;
_cell_angle_alpha 105.659(2)
_cell_angle_beta 94.8850(10)
_cell_angle_gamma 95.340(2)
_cell_formula_units_Z 1
_cell_length_a 9.5878(2)
_cell_length_b 9.9347(2)
_cell_length_c 9.9435(2)
_cell_measurement_reflns_used 8515
_cell_measurement_temperature 173.01(10)
_cell_measurement_theta_max 76.5010
_cell_measurement_theta_min 4.6420
_cell_volume 902.00(3)
_computing_cell_refinement 'CrysAlisPro 1.171.41.54a (Rigaku OD, 2020)'
_computing_data_collection 'CrysAlisPro 1.171.41.54a (Rigaku OD, 2020)'
_computing_data_reduction 'CrysAlisPro 1.171.41.54a (Rigaku OD, 2020)'
_computing_molecular_graphics 'Olex2 (Dolomanov et al., 2009)'
_computing_publication_material 'Olex2 (Dolomanov et al., 2009)'
_computing_structure_refinement 'ShelXL (Sheldrick, 2015)'
_computing_structure_solution 'ShelXT (Sheldrick, 2015)'
_diffrn_ambient_temperature 173.15
_diffrn_detector_area_resol_mean 10.0000
_diffrn_detector_type HyPix
_diffrn_measured_fraction_theta_full 0.999
_diffrn_measured_fraction_theta_max 0.977
_diffrn_measurement_details
;
List of Runs (angles in degrees, time in seconds):

  # Type    Start    End  Width  t~exp~   \w     \q     \k     \f   Frames
#--------------------------------------------------------------------------
  1  \w    -31.00  56.00   0.50    0.10    --  -18.75  29.00  40.00  174
  2  \w     36.00 122.00   0.50    0.10    --   47.95  29.00  40.00  172
  3  \w    -26.00  31.00   0.50    0.10    --   47.95 -29.00-120.00  114
  4  \w     95.00 171.00   0.50    0.30    --  107.11  29.00  40.00  152
  5  \w    -92.00  -6.00   0.50    0.10    --  -18.75 -29.00-120.00  172
  6  \w    -23.00  71.00   0.50    0.10    --   47.95 -77.00 -30.00  188
  7  \w    -26.00  23.00   0.50    0.10    --   47.95 -19.00 -60.00   98
  8  \w    -26.00  23.00   0.50    0.10    --   47.95 -19.00  60.00   98
  9  \w    -26.00  23.00   0.50    0.10    --   47.95 -19.00-180.00   98
 10  \w    -25.00  40.00   0.50    0.10    --   47.95 -38.00-150.00  130
 11  \w     35.00  96.00   0.50    0.10    --   47.95-125.00 120.00  122
 12  \w     35.00  68.00   0.50    0.30    --  107.11 -61.00-180.00   66
 13  \w     94.00 171.00   0.50    0.30    --  107.11  15.00-150.00  154
 14  \w     35.00 106.00   0.50    0.30    --  107.11 -94.00 120.00  142
 15  \w     35.00 106.00   0.50    0.30    --  107.11 -94.00 -30.00  142
 16  \w     35.00 106.00   0.50    0.30    --  107.11 -94.00-120.00  142
 17  \w     94.00 171.00   0.50    0.30    --  107.11  15.00 120.00  154
 18  \w     95.00 171.00   0.50    0.30    --  107.11 125.00 -90.00  152
 19  \w     35.00  68.00   0.50    0.30    --  107.11 -61.00-150.00   66
 20  \w     95.00 171.00   0.50    0.30    --  107.11  30.00  60.00  152
 21  \w     35.00  68.00   0.50    0.30    --  107.11 -61.00 -60.00   66
 22  \w     35.00 106.00   0.50    0.30    --  107.11 -94.00   0.00  142
 23  \w     35.00 102.00   0.50    0.30    --  107.11 -77.00 120.00  134
 24  \w     95.00 171.00   0.50    0.30    --  107.11  45.00 150.00  152
 25  \w     35.00 112.00   0.50    0.30    --  107.11-125.00 -30.00  154
 26  \w     35.00 112.00   0.50    0.30    --  107.11-125.00  30.00  154
 27  \w     35.00  68.00   0.50    0.30    --  107.11 -61.00 150.00   66
 28  \w     35.00 106.00   0.50    0.30    --  107.11 -94.00  90.00  142
 29  \w     95.00 171.00   0.50    0.30    --  107.11 125.00-180.00  152
 30  \w     35.00 106.00   0.50    0.30    --  107.11 -94.00-180.00  142
 31  \w     95.00 171.00   0.50    0.30    --  107.11  45.00 -60.00  152
 32  \w     35.00  68.00   0.50    0.30    --  107.11 -61.00  30.00   66
 33  \w     35.00  68.00   0.50    0.30    --  107.11 -61.00-120.00   66
 34  \w     26.00 120.00   0.50    0.10    --   47.95  77.00 -90.00  188
;
_diffrn_measurement_device 'four-circle diffractometer'
_diffrn_measurement_device_type 'XtaLAB Synergy, Dualflex, HyPix'
_diffrn_measurement_method '\w scans'
_diffrn_radiation_type CuK\a
_diffrn_radiation_wavelength 1.54184
_diffrn_reflns_av_R_equivalents 0.0306
_diffrn_reflns_av_unetI/netI 0.0284
_diffrn_reflns_Laue_measured_fraction_full 0.999
_diffrn_reflns_Laue_measured_fraction_max 0.977
_diffrn_reflns_limit_h_max 12
_diffrn_reflns_limit_h_min -11
_diffrn_reflns_limit_k_max 12
_diffrn_reflns_limit_k_min -12
_diffrn_reflns_limit_l_max 9
_diffrn_reflns_limit_l_min -12
_diffrn_reflns_number 13770
_diffrn_reflns_point_group_measured_fraction_full 0.999
_diffrn_reflns_point_group_measured_fraction_max 0.977
_diffrn_reflns_theta_full 67.684
_diffrn_reflns_theta_max 76.951
_diffrn_reflns_theta_min 4.649
_exptl_absorpt_coefficient_mu 0.567
_exptl_absorpt_correction_T_max 1.00000
_exptl_absorpt_correction_T_min 0.59992
_exptl_absorpt_correction_type multi-scan
_exptl_absorpt_process_details
;
CrysAlisPro 1.171.41.54a (Rigaku Oxford Diffraction, 2020)
Empirical absorption correction using spherical harmonics,
 implemented in SCALE3 ABSPACK scaling algorithm.
;
_exptl_crystal_colour 'clear colourless'
_exptl_crystal_colour_lustre clear
_exptl_crystal_colour_primary colourless
_exptl_crystal_density_diffrn 1.194
_exptl_crystal_description plate
_exptl_crystal_F_000 344
_exptl_crystal_size_max 0.2
_exptl_crystal_size_mid 0.075
_exptl_crystal_size_min 0.05
_refine_diff_density_max 0.185
_refine_diff_density_min -0.208
_refine_diff_density_rms 0.039
_refine_ls_extinction_method none
_refine_ls_goodness_of_fit_ref 1.065
_refine_ls_hydrogen_treatment constr
_refine_ls_matrix_type full
_refine_ls_number_parameters 228
_refine_ls_number_reflns 3722
_refine_ls_number_restraints 0
_refine_ls_restrained_S_all 1.065
_refine_ls_R_factor_all 0.0462
_refine_ls_R_factor_gt 0.0393
_refine_ls_shift/su_max 0.000
_refine_ls_shift/su_mean 0.000
_refine_ls_structure_factor_coef Fsqd
_refine_ls_weighting_details 'w=1/[\s^2^(Fo^2^)+(0.0523P)^2^+0.1719P] where P=(Fo^2^+2Fc^2^)/3'
_refine_ls_weighting_scheme calc
_refine_ls_wR_factor_gt 0.1038
_refine_ls_wR_factor_ref 0.1120
_reflns_Friedel_coverage 0.000
_reflns_number_gt 3222
_reflns_number_total 3722
_reflns_threshold_expression 'I > 2\s(I)'
_cod_data_source_file d0sc01349h2.cif
_cod_data_source_block 20eh038_lb-lia-6
_cod_depositor_comments
;Adding full bibliography for 1557967--1557970.cif.

 Adding full bibliography for 1557967--1557970.cif.
;
_cod_database_code 1557970
_shelx_shelxl_version_number 2014/7
_shelx_space_group_comment
;
The symmetry employed for this shelxl refinement is uniquely defined
by the following loop, which should always be used as a source of
symmetry information in preference to the above space-group names.
They are only intended as comments.
;
_shelx_estimated_absorpt_t_max 0.972
_shelx_estimated_absorpt_t_min 0.895
_olex2_refinement_description
;
1. Fixed Uiso
 At 1.2 times of:
  All C(H) groups
 At 1.5 times of:
  All C(H,H,H) groups
2.a Aromatic/amide H refined with riding coordinates:
 C6(H6), C15(H15), C2(H2), C5(H5), C12(H12), C4(H4), C8(H8), C3(H3), C19(H19),
 C11(H11), C16(H16), C9(H9), C10(H10), C18(H18), C17(H17)
2.b Idealised Me refined as rotating group:
 C20(H20A,H20B,H20C), C21(H21A,H21B,H21C)
;
_olex2_submission_special_instructions 'No special instructions were received'
_oxdiff_exptl_absorpt_empirical_details
;
Empirical correction (ABSPACK) includes:
- Absorption correction using spherical harmonics
- Frame scaling
;

loop_
_space_group_symop_operation_xyz
'x, y, z'
'-x, -y, -z'

loop_
_atom_site_label
_atom_site_type_symbol
_atom_site_fract_x
_atom_site_fract_y
_atom_site_fract_z
_atom_site_U_iso_or_equiv
_atom_site_adp_type
_atom_site_occupancy
_atom_site_site_symmetry_order
_atom_site_calc_flag
_atom_site_refinement_flags_posn
_atom_site_refinement_flags_adp
_atom_site_refinement_flags_occupancy
_atom_site_disorder_assembly
_atom_site_disorder_group
O1 O 0.26072(9) 0.60376(10) 0.37299(9) 0.0419(2) Uani 1 1 d . . . . .
N2 N 0.43857(10) 0.68535(10) 0.27278(10) 0.0345(2) Uani 1 1 d . . . . .
N1 N 0.10242(10) 0.47966(11) 0.62425(10) 0.0341(2) Uani 1 1 d . . . . .
C1 C 0.11068(11) 0.57967(12) 0.75304(12) 0.0313(2) Uani 1 1 d . . . . .
C13 C 0.35851(11) 0.57984(12) 0.29817(11) 0.0319(2) Uani 1 1 d . . . . .
C7 C 0.13061(11) 0.34139(13) 0.61672(12) 0.0335(3) Uani 1 1 d . . . . .
C6 C 0.15587(12) 0.56249(13) 0.88575(12) 0.0347(3) Uani 1 1 d . . . . .
H6 H 0.1815 0.4740 0.8916 0.042 Uiso 1 1 calc R . . . .
C14 C 0.38503(12) 0.43122(12) 0.23670(12) 0.0334(3) Uani 1 1 d . . . . .
C15 C 0.27514(13) 0.33665(14) 0.15139(13) 0.0396(3) Uani 1 1 d . . . . .
H15 H 0.1884 0.3686 0.1279 0.048 Uiso 1 1 calc R . . . .
C2 C 0.07565(12) 0.71484(13) 0.75375(13) 0.0377(3) Uani 1 1 d . . . . .
H2 H 0.0448 0.7318 0.6671 0.045 Uiso 1 1 calc R . . . .
C5 C 0.16348(14) 0.67196(14) 1.00716(13) 0.0416(3) Uani 1 1 d . . . . .
H5 H 0.1934 0.6563 1.0947 0.050 Uiso 1 1 calc R . . . .
C12 C 0.21479(13) 0.27637(14) 0.51530(12) 0.0392(3) Uani 1 1 d . . . . .
H12 H 0.2570 0.3293 0.4596 0.047 Uiso 1 1 calc R . . . .
C20 C 0.53679(13) 0.66843(13) 0.16679(13) 0.0388(3) Uani 1 1 d . . . . .
H20A H 0.5478 0.5685 0.1303 0.058 Uiso 1 1 calc GR . . . .
H20B H 0.6285 0.7215 0.2092 0.058 Uiso 1 1 calc GR . . . .
H20C H 0.5001 0.7039 0.0896 0.058 Uiso 1 1 calc GR . . . .
C4 C 0.12898(15) 0.80361(15) 1.00540(14) 0.0449(3) Uani 1 1 d . . . . .
H4 H 0.1353 0.8781 1.0897 0.054 Uiso 1 1 calc R . . . .
C8 C 0.07013(13) 0.25785(14) 0.69526(14) 0.0409(3) Uani 1 1 d . . . . .
H8 H 0.0108 0.2970 0.7637 0.049 Uiso 1 1 calc R . . . .
C3 C 0.08479(14) 0.82289(14) 0.87601(15) 0.0433(3) Uani 1 1 d . . . . .
H3 H 0.0604 0.9123 0.8717 0.052 Uiso 1 1 calc R . . . .
C19 C 0.51151(14) 0.38385(15) 0.27064(16) 0.0460(3) Uani 1 1 d . . . . .
H19 H 0.5869 0.4482 0.3279 0.055 Uiso 1 1 calc R . . . .
C11 C 0.23788(15) 0.13731(15) 0.49448(15) 0.0481(3) Uani 1 1 d . . . . .
H11 H 0.2940 0.0958 0.4238 0.058 Uiso 1 1 calc R . . . .
C16 C 0.29313(16) 0.19624(15) 0.10120(16) 0.0508(3) Uani 1 1 d . . . . .
H16 H 0.2188 0.1319 0.0422 0.061 Uiso 1 1 calc R . . . .
C21 C 0.41114(15) 0.82912(14) 0.33621(16) 0.0482(3) Uani 1 1 d . . . . .
H21A H 0.3268 0.8486 0.2852 0.072 Uiso 1 1 calc GR . . . .
H21B H 0.4921 0.8948 0.3314 0.072 Uiso 1 1 calc GR . . . .
H21C H 0.3960 0.8408 0.4347 0.072 Uiso 1 1 calc GR . . . .
C9 C 0.09559(15) 0.11962(15) 0.67448(16) 0.0498(3) Uani 1 1 d . . . . .
H9 H 0.0540 0.0656 0.7296 0.060 Uiso 1 1 calc R . . . .
C10 C 0.18035(16) 0.05806(15) 0.57522(17) 0.0529(3) Uani 1 1 d . . . . .
H10 H 0.1986 -0.0366 0.5629 0.063 Uiso 1 1 calc R . . . .
C18 C 0.52747(16) 0.24248(16) 0.2207(2) 0.0584(4) Uani 1 1 d . . . . .
H18 H 0.6136 0.2098 0.2446 0.070 Uiso 1 1 calc R . . . .
C17 C 0.41830(17) 0.14872(15) 0.13613(18) 0.0570(4) Uani 1 1 d . . . . .
H17 H 0.4295 0.0518 0.1022 0.068 Uiso 1 1 calc R . . . .
Li1 Li 0.1101(2) 0.5383(2) 0.4482(2) 0.0367(4) Uani 1 1 d . . . . .

loop_
_atom_site_aniso_label
_atom_site_aniso_U_11
_atom_site_aniso_U_22
_atom_site_aniso_U_33
_atom_site_aniso_U_23
_atom_site_aniso_U_13
_atom_site_aniso_U_12
O1 0.0341(4) 0.0510(5) 0.0445(5) 0.0146(4) 0.0182(4) 0.0081(4)
N2 0.0314(5) 0.0353(5) 0.0368(5) 0.0086(4) 0.0096(4) 0.0032(4)
N1 0.0315(5) 0.0444(5) 0.0302(5) 0.0159(4) 0.0041(4) 0.0071(4)
C1 0.0209(5) 0.0433(6) 0.0340(6) 0.0173(5) 0.0059(4) 0.0041(4)
C13 0.0257(5) 0.0411(6) 0.0305(5) 0.0124(5) 0.0047(4) 0.0038(4)
C7 0.0272(5) 0.0435(6) 0.0309(5) 0.0136(5) -0.0004(4) 0.0034(4)
C6 0.0316(5) 0.0432(6) 0.0343(6) 0.0164(5) 0.0058(4) 0.0110(5)
C14 0.0292(5) 0.0395(6) 0.0353(6) 0.0151(5) 0.0110(4) 0.0026(4)
C15 0.0356(6) 0.0440(7) 0.0398(6) 0.0129(5) 0.0086(5) 0.0002(5)
C2 0.0331(6) 0.0464(7) 0.0394(6) 0.0217(5) 0.0032(5) 0.0058(5)
C5 0.0425(7) 0.0541(8) 0.0320(6) 0.0157(5) 0.0047(5) 0.0129(6)
C12 0.0381(6) 0.0489(7) 0.0318(6) 0.0129(5) 0.0045(5) 0.0059(5)
C20 0.0354(6) 0.0432(7) 0.0402(6) 0.0139(5) 0.0139(5) 0.0013(5)
C4 0.0468(7) 0.0455(7) 0.0412(7) 0.0082(5) 0.0071(5) 0.0086(6)
C8 0.0347(6) 0.0476(7) 0.0439(7) 0.0182(6) 0.0084(5) 0.0032(5)
C3 0.0410(7) 0.0414(7) 0.0525(7) 0.0199(6) 0.0072(5) 0.0090(5)
C19 0.0325(6) 0.0469(7) 0.0622(8) 0.0202(6) 0.0077(6) 0.0051(5)
C11 0.0482(7) 0.0482(7) 0.0442(7) 0.0054(6) 0.0058(6) 0.0098(6)
C16 0.0534(8) 0.0424(7) 0.0532(8) 0.0081(6) 0.0158(6) -0.0053(6)
C21 0.0449(7) 0.0372(7) 0.0592(8) 0.0056(6) 0.0120(6) 0.0055(5)
C9 0.0489(8) 0.0461(7) 0.0584(8) 0.0229(6) 0.0086(6) -0.0009(6)
C10 0.0554(8) 0.0398(7) 0.0612(9) 0.0114(6) 0.0040(7) 0.0050(6)
C18 0.0452(8) 0.0520(8) 0.0892(12) 0.0303(8) 0.0222(8) 0.0178(7)
C17 0.0635(9) 0.0379(7) 0.0760(10) 0.0179(7) 0.0344(8) 0.0086(6)
Li1 0.0307(9) 0.0512(12) 0.0344(10) 0.0202(9) 0.0083(7) 0.0066(8)

loop_
_atom_type_symbol
_atom_type_description
_atom_type_scat_dispersion_real
_atom_type_scat_dispersion_imag
_atom_type_scat_source
C C 0.0181 0.0091 'International Tables Vol C Tables 4.2.6.8 and 6.1.1.4'
H H 0.0000 0.0000 'International Tables Vol C Tables 4.2.6.8 and 6.1.1.4'
Li Li 0.0008 0.0003 'International Tables Vol C Tables 4.2.6.8 and 6.1.1.4'
N N 0.0311 0.0180 'International Tables Vol C Tables 4.2.6.8 and 6.1.1.4'
O O 0.0492 0.0322 'International Tables Vol C Tables 4.2.6.8 and 6.1.1.4'

loop_
_geom_angle_atom_site_label_1
_geom_angle_atom_site_label_2
_geom_angle_atom_site_label_3
_geom_angle
_geom_angle_site_symmetry_1
_geom_angle_site_symmetry_3
_geom_angle_publ_flag
C13 O1 Li1 149.60(11) . . ?
C13 N2 C20 124.75(10) . . ?
C13 N2 C21 118.69(10) . . ?
C21 N2 C20 115.70(10) . . ?
C1 N1 C7 120.48(9) . . ?
C1 N1 Li1 120.42(10) . . ?
C1 N1 Li1 101.84(9) . 2_566 ?
C7 N1 Li1 116.46(9) . . ?
C7 N1 Li1 105.37(9) . 2_566 ?
Li1 N1 Li1 78.18(9) . 2_566 ?
N1 C1 C6 126.57(11) . . ?
N1 C1 C2 117.70(10) . . ?
N1 C1 Li1 48.33(7) . 2_566 ?
C6 C1 Li1 134.75(9) . 2_566 ?
C2 C1 C6 115.69(11) . . ?
C2 C1 Li1 89.66(8) . 2_566 ?
O1 C13 N2 120.64(11) . . ?
O1 C13 C14 119.20(10) . . ?
N2 C13 C14 120.16(10) . . ?
C12 C7 N1 118.46(10) . . ?
C12 C7 C8 116.68(11) . . ?
C8 C7 N1 124.60(11) . . ?
C1 C6 H6 119.4 . . ?
C5 C6 C1 121.24(11) . . ?
C5 C6 H6 119.4 . . ?
C15 C14 C13 118.26(10) . . ?
C19 C14 C13 121.65(11) . . ?
C19 C14 C15 119.92(12) . . ?
C14 C15 H15 120.2 . . ?
C16 C15 C14 119.62(12) . . ?
C16 C15 H15 120.2 . . ?
C1 C2 H2 118.9 . . ?
C3 C2 C1 122.15(11) . . ?
C3 C2 H2 118.9 . . ?
C6 C5 H5 118.9 . . ?
C6 C5 C4 122.10(11) . . ?
C4 C5 H5 118.9 . . ?
C7 C12 H12 119.2 . . ?
C11 C12 C7 121.65(12) . . ?
C11 C12 H12 119.2 . . ?
N2 C20 H20A 109.5 . . ?
N2 C20 H20B 109.5 . . ?
N2 C20 H20C 109.5 . . ?
H20A C20 H20B 109.5 . . ?
H20A C20 H20C 109.5 . . ?
H20B C20 H20C 109.5 . . ?
C5 C4 H4 121.2 . . ?
C5 C4 C3 117.59(12) . . ?
C3 C4 H4 121.2 . . ?
C7 C8 H8 119.5 . . ?
C9 C8 C7 120.99(12) . . ?
C9 C8 H8 119.5 . . ?
C2 C3 C4 121.23(12) . . ?
C2 C3 H3 119.4 . . ?
C4 C3 H3 119.4 . . ?
C14 C19 H19 120.1 . . ?
C18 C19 C14 119.80(13) . . ?
C18 C19 H19 120.1 . . ?
C12 C11 H11 119.6 . . ?
C10 C11 C12 120.75(13) . . ?
C10 C11 H11 119.6 . . ?
C15 C16 H16 119.7 . . ?
C17 C16 C15 120.52(14) . . ?
C17 C16 H16 119.7 . . ?
N2 C21 H21A 109.5 . . ?
N2 C21 H21B 109.5 . . ?
N2 C21 H21C 109.5 . . ?
H21A C21 H21B 109.5 . . ?
H21A C21 H21C 109.5 . . ?
H21B C21 H21C 109.5 . . ?
C8 C9 H9 119.3 . . ?
C8 C9 C10 121.41(13) . . ?
C10 C9 H9 119.3 . . ?
C11 C10 C9 118.48(13) . . ?
C11 C10 H10 120.8 . . ?
C9 C10 H10 120.8 . . ?
C19 C18 H18 119.9 . . ?
C17 C18 C19 120.22(14) . . ?
C17 C18 H18 119.9 . . ?
C16 C17 C18 119.92(13) . . ?
C16 C17 H17 120.0 . . ?
C18 C17 H17 120.0 . . ?
O1 Li1 N1 127.70(11) . 2_566 ?
O1 Li1 N1 130.34(11) . . ?
O1 Li1 C1 111.33(9) . 2_566 ?
O1 Li1 Li1 175.82(16) . 2_566 ?
N1 Li1 N1 101.82(9) . 2_566 ?
N1 Li1 C1 29.83(5) 2_566 2_566 ?
N1 Li1 C1 114.44(9) . 2_566 ?
N1 Li1 Li1 49.44(7) 2_566 2_566 ?
N1 Li1 Li1 52.38(7) . 2_566 ?
Li1 Li1 C1 67.61(9) 2_566 2_566 ?

loop_
_geom_bond_atom_site_label_1
_geom_bond_atom_site_label_2
_geom_bond_distance
_geom_bond_site_symmetry_2
_geom_bond_publ_flag
O1 C13 1.2466(14) . ?
O1 Li1 1.827(2) . ?
N2 C13 1.3332(15) . ?
N2 C20 1.4591(14) . ?
N2 C21 1.4557(16) . ?
N1 C1 1.3837(15) . ?
N1 C7 1.4080(15) . ?
N1 Li1 1.993(2) . ?
N1 Li1 2.078(2) 2_566 ?
C1 C6 1.4129(15) . ?
C1 C2 1.4126(16) . ?
C1 Li1 2.723(2) 2_566 ?
C13 C14 1.4925(16) . ?
C7 C12 1.4035(17) . ?
C7 C8 1.4045(17) . ?
C6 H6 0.9500 . ?
C6 C5 1.3809(18) . ?
C14 C15 1.3949(17) . ?
C14 C19 1.3886(17) . ?
C15 H15 0.9500 . ?
C15 C16 1.3815(19) . ?
C2 H2 0.9500 . ?
C2 C3 1.3775(19) . ?
C5 H5 0.9500 . ?
C5 C4 1.3828(18) . ?
C12 H12 0.9500 . ?
C12 C11 1.3823(18) . ?
C20 H20A 0.9800 . ?
C20 H20B 0.9800 . ?
C20 H20C 0.9800 . ?
C4 H4 0.9500 . ?
C4 C3 1.3882(19) . ?
C8 H8 0.9500 . ?
C8 C9 1.3805(19) . ?
C3 H3 0.9500 . ?
C19 H19 0.9500 . ?
C19 C18 1.385(2) . ?
C11 H11 0.9500 . ?
C11 C10 1.380(2) . ?
C16 H16 0.9500 . ?
C16 C17 1.381(2) . ?
C21 H21A 0.9800 . ?
C21 H21B 0.9800 . ?
C21 H21C 0.9800 . ?
C9 H9 0.9500 . ?
C9 C10 1.383(2) . ?
C10 H10 0.9500 . ?
C18 H18 0.9500 . ?
C18 C17 1.384(2) . ?
C17 H17 0.9500 . ?
Li1 N1 2.078(2) 2_566 ?
Li1 C1 2.722(2) 2_566 ?
Li1 Li1 2.568(4) 2_566 ?

loop_
_geom_torsion_atom_site_label_1
_geom_torsion_atom_site_label_2
_geom_torsion_atom_site_label_3
_geom_torsion_atom_site_label_4
_geom_torsion
_geom_torsion_site_symmetry_1
_geom_torsion_site_symmetry_2
_geom_torsion_site_symmetry_3
_geom_torsion_site_symmetry_4
_geom_torsion_publ_flag
O1 C13 C14 C15 57.49(15) . . . . ?
O1 C13 C14 C19 -117.78(13) . . . . ?
N2 C13 C14 C15 -122.37(12) . . . . ?
N2 C13 C14 C19 62.36(16) . . . . ?
N1 C1 C6 C5 178.08(11) . . . . ?
N1 C1 C2 C3 -177.91(11) . . . . ?
N1 C7 C12 C11 -174.91(11) . . . . ?
N1 C7 C8 C9 175.34(11) . . . . ?
C1 N1 C7 C12 -135.94(11) . . . . ?
C1 N1 C7 C8 50.10(16) . . . . ?
C1 C6 C5 C4 -0.66(19) . . . . ?
C1 C2 C3 C4 -0.15(19) . . . . ?
C13 O1 Li1 N1 -98.3(2) . . . 2_566 ?
C13 O1 Li1 N1 86.8(3) . . . . ?
C13 O1 Li1 C1 -69.3(2) . . . 2_566 ?
C13 C14 C15 C16 -175.37(11) . . . . ?
C13 C14 C19 C18 174.55(12) . . . . ?
C7 N1 C1 C6 4.93(17) . . . . ?
C7 N1 C1 C2 -177.51(10) . . . . ?
C7 N1 C1 Li1 -115.95(12) . . . 2_566 ?
C7 C12 C11 C10 -1.2(2) . . . . ?
C7 C8 C9 C10 -0.5(2) . . . . ?
C6 C1 C2 C3 -0.08(17) . . . . ?
C6 C5 C4 C3 0.4(2) . . . . ?
C14 C15 C16 C17 0.7(2) . . . . ?
C14 C19 C18 C17 0.6(2) . . . . ?
C15 C14 C19 C18 -0.65(19) . . . . ?
C15 C16 C17 C18 -0.8(2) . . . . ?
C2 C1 C6 C5 0.47(17) . . . . ?
C5 C4 C3 C2 0.0(2) . . . . ?
C12 C7 C8 C9 1.29(18) . . . . ?
C12 C11 C10 C9 1.9(2) . . . . ?
C20 N2 C13 O1 -167.79(11) . . . . ?
C20 N2 C13 C14 12.07(17) . . . . ?
C8 C7 C12 C11 -0.47(18) . . . . ?
C8 C9 C10 C11 -1.1(2) . . . . ?
C19 C14 C15 C16 -0.01(18) . . . . ?
C19 C18 C17 C16 0.1(2) . . . . ?
C21 N2 C13 O1 1.09(17) . . . . ?
C21 N2 C13 C14 -179.05(11) . . . . ?
Li1 O1 C13 N2 174.92(17) . . . . ?
Li1 O1 C13 C14 -4.9(3) . . . . ?
Li1 N1 C1 C6 -155.99(11) . . . . ?
Li1 N1 C1 C6 120.88(12) 2_566 . . . ?
Li1 N1 C1 C2 -61.56(12) 2_566 . . . ?
Li1 N1 C1 C2 21.56(15) . . . . ?
Li1 N1 C1 Li1 83.13(11) . . . 2_566 ?
Li1 N1 C7 C12 109.95(11) 2_566 . . . ?
Li1 N1 C7 C12 25.71(14) . . . . ?
Li1 N1 C7 C8 -64.01(13) 2_566 . . . ?
Li1 N1 C7 C8 -148.25(12) . . . . ?
Li1 C1 C6 C5 -117.40(14) 2_566 . . . ?
Li1 C1 C2 C3 141.03(12) 2_566 . . . ?
